data_4341208
loop_
_publ_author_name
'Zhang, Sheng'
'Yang, Yang'
'Xia, Zheng-Qiang'
'Liu, Xiang-Yu'
'Yang, Qi'
'Wei, Qing'
'Xie, Gang'
'Chen, San-Ping'
'Gao, Sheng-Li'

_publ_section_title
;
 Eu-MOFs with 2-(4-Carboxyphenyl)imidazo[4,5-f]-1,10-phenanthroline and
 Ditopic Carboxylates as Coligands: Synthesis, Structure, High
 Thermostability, and Luminescence Properties.
;
_journal_issue 20
_journal_name_full 'Inorganic chemistry'
_journal_page_first 10952
_journal_page_last 10963
_journal_paper_doi 10.1021/ic501253c
_journal_volume 53
_journal_year 2014
_chemical_formula_moiety 'C34 H19 Eu N4 O6'
_chemical_formula_sum 'C34 H19 Eu N4 O6'
_chemical_formula_weight 731.49
_chemical_name_systematic
; 
 ? 
;
_space_group_IT_number 2
_symmetry_cell_setting triclinic
_symmetry_space_group_name_Hall '-P 1'
_symmetry_space_group_name_H-M 'P -1'
_atom_sites_solution_hydrogens geom
_atom_sites_solution_primary direct
_atom_sites_solution_secondary difmap
_audit_creation_method SHELXL-97
_cell_angle_alpha 82.390(4)
_cell_angle_beta 83.808(4)
_cell_angle_gamma 83.401(4)
_cell_formula_units_Z 2
_cell_length_a 9.5948(19)
_cell_length_b 11.227(2)
_cell_length_c 14.752(3)
_cell_measurement_reflns_used 783
_cell_measurement_temperature 296(2)
_cell_measurement_theta_max 22.30
_cell_measurement_theta_min 2.44
_cell_volume 1557.7(5)
_computing_structure_refinement 'SHELXL-97 (Sheldrick, 1997)'
_computing_structure_solution 'SHELXS-97 (Sheldrick, 1990)'
_diffrn_ambient_temperature 296(2)
_diffrn_measured_fraction_theta_full 0.972
_diffrn_measured_fraction_theta_max 0.972
_diffrn_measurement_device_type 'Bruker APEX-II CCD'
_diffrn_measurement_method '\f and \w scans'
_diffrn_radiation_monochromator graphite
_diffrn_radiation_source 'fine-focus sealed tube'
_diffrn_radiation_type MoK\a
_diffrn_radiation_wavelength 0.71073
_diffrn_reflns_av_R_equivalents 0.0684
_diffrn_reflns_av_sigmaI/netI 0.1679
_diffrn_reflns_limit_h_max 10
_diffrn_reflns_limit_h_min -11
_diffrn_reflns_limit_k_max 13
_diffrn_reflns_limit_k_min -12
_diffrn_reflns_limit_l_max 10
_diffrn_reflns_limit_l_min -18
_diffrn_reflns_number 8303
_diffrn_reflns_theta_full 26.05
_diffrn_reflns_theta_max 26.05
_diffrn_reflns_theta_min 1.84
_diffrn_standards_number 0
_exptl_absorpt_coefficient_mu 2.064
_exptl_absorpt_correction_T_max 0.749
_exptl_absorpt_correction_T_min 0.631
_exptl_absorpt_correction_type multi-scan
_exptl_crystal_colour brown
_exptl_crystal_density_diffrn 1.560
_exptl_crystal_density_method 'not measured'
_exptl_crystal_description block
_exptl_crystal_F_000 724
_exptl_crystal_size_max 0.31
_exptl_crystal_size_mid 0.19
_exptl_crystal_size_min 0.14
_refine_diff_density_max 1.873
_refine_diff_density_min -2.285
_refine_diff_density_rms 0.221
_refine_ls_extinction_method none
_refine_ls_goodness_of_fit_ref 1.056
_refine_ls_hydrogen_treatment constr
_refine_ls_matrix_type full
_refine_ls_number_parameters 382
_refine_ls_number_reflns 5984
_refine_ls_number_restraints 18
_refine_ls_restrained_S_all 1.057
_refine_ls_R_factor_all 0.1471
_refine_ls_R_factor_gt 0.1014
_refine_ls_shift/su_max 0.046
_refine_ls_shift/su_mean 0.003
_refine_ls_structure_factor_coef Fsqd
_refine_ls_weighting_details 'calc w=1/[\s^2^(Fo^2^)+(0.1500P)^2^+0.0000P] where P=(Fo^2^+2Fc^2^)/3'
_refine_ls_weighting_scheme calc
_refine_ls_wR_factor_gt 0.2452
_refine_ls_wR_factor_ref 0.2849
_reflns_number_gt 4096
_reflns_number_total 5984
_reflns_threshold_expression >2sigma(I)
_cod_data_source_file ic501253c_si_004.cif
_cod_data_source_block xb6544_0m
_cod_depositor_comments
;
The following automatic conversions were performed:

'_symmetry_cell_setting' value 'Triclinic' changed to 'triclinic'
according to
/home/saulius/struct/COD-crude-data--automatic-downloads/rss-feeds/ACS/lib/dictionaries/cif_core.dic
dictionary named 'cif_core.dic' version 2.4.2 from 2011-04-26.

Automatic conversion script
Id: cif_fix_values 2827 2014-09-09 07:05:25Z andrius 

 Adding full bibliography for 4341208--4341212.cif.
;
_cod_original_sg_symbol_H-M 'P -1   '
_cod_database_code 4341208

loop_
_symmetry_equiv_pos_as_xyz
'x, y, z'
'-x, -y, -z'

loop_
_atom_site_label
_atom_site_type_symbol
_atom_site_fract_x
_atom_site_fract_y
_atom_site_fract_z
_atom_site_U_iso_or_equiv
_atom_site_adp_type
_atom_site_occupancy
_atom_site_symmetry_multiplicity
_atom_site_calc_flag
_atom_site_refinement_flags
Eu1 Eu 1.06398(8) 0.40557(7) 0.33874(6) 0.0302(3) Uani 1 1 d .
C1 C 0.1133(14) -0.1597(14) 0.5643(10) 0.031(3) Uani 1 1 d .
C2 C 0.1713(15) -0.0730(14) 0.4970(11) 0.036(4) Uani 1 1 d .
C3 C 0.1382(16) -0.0648(15) 0.4087(11) 0.040(4) Uani 1 1 d U
H3 H 0.1721 -0.0050 0.3649 0.049 Uiso 1 1 calc R
C4 C 0.0553(16) -0.1446(16) 0.3846(12) 0.040(4) Uani 1 1 d .
H4 H 0.0376 -0.1431 0.3237 0.048 Uiso 1 1 calc R
C5 C -0.0036(16) -0.2299(15) 0.4542(12) 0.041(4) Uani 1 1 d .
H5 H -0.0639 -0.2813 0.4383 0.049 Uiso 1 1 calc R
C6 C 0.1380(16) -0.1731(14) 0.6604(11) 0.032(3) Uani 1 1 d .
C7 C 0.224(2) -0.0950(16) 0.6899(13) 0.049(5) Uani 1 1 d .
C8 C 0.243(2) -0.1052(19) 0.7837(14) 0.061(6) Uani 1 1 d .
H8 H 0.2910 -0.0499 0.8065 0.073 Uiso 1 1 calc R
C9 C 0.191(2) -0.195(2) 0.8388(16) 0.075(7) Uani 1 1 d .
H9 H 0.2066 -0.2068 0.9007 0.090 Uiso 1 1 calc R
C10 C 0.112(2) -0.2736(18) 0.8030(14) 0.063(6) Uani 1 1 d .
H10 H 0.0779 -0.3373 0.8430 0.076 Uiso 1 1 calc R
C11 C 0.2848(15) -0.0050(14) 0.6220(11) 0.035(4) Uani 1 1 d .
C12 C 0.2584(14) 0.0027(14) 0.5326(11) 0.034(4) Uani 1 1 d .
C13 C 0.3903(16) 0.1404(14) 0.5557(13) 0.040(4) Uani 1 1 d .
C14 C 0.4850(16) 0.2409(14) 0.5336(12) 0.038(4) Uani 1 1 d .
C15 C 0.5338(18) 0.2834(17) 0.6059(12) 0.048(5) Uani 1 1 d .
H15 H 0.5044 0.2521 0.6655 0.058 Uiso 1 1 calc R
C16 C 0.6265(17) 0.3723(15) 0.5918(12) 0.043(4) Uani 1 1 d .
H16 H 0.6563 0.4025 0.6414 0.051 Uiso 1 1 calc R
C17 C 0.6726(16) 0.4138(14) 0.5046(11) 0.035(4) Uani 1 1 d .
C18 C 0.6195(16) 0.3744(15) 0.4327(13) 0.043(4) Uani 1 1 d .
H18 H 0.6468 0.4083 0.3734 0.052 Uiso 1 1 calc R
C19 C 0.5310(17) 0.2901(16) 0.4437(12) 0.044(4) Uani 1 1 d .
H19 H 0.4997 0.2637 0.3930 0.053 Uiso 1 1 calc R
C20 C 0.7875(17) 0.4979(12) 0.4870(12) 0.034(4) Uani 1 1 d .
C21 C 1.269(2) 0.2625(17) 0.2332(16) 0.055(5) Uani 1 1 d .
C22 C 1.3492(14) 0.1844(10) 0.1689(8) 0.057(5) Uani 1 1 d G
C24 C 1.3676(17) 0.2329(9) 0.0772(9) 0.097(10) Uani 1 1 d G
H24 H 1.3386 0.3139 0.0599 0.116 Uiso 1 1 calc R
C27 C 1.4294(17) 0.1604(12) 0.0114(7) 0.091(8) Uani 1 1 d GU
H27 H 1.4417 0.1928 -0.0499 0.109 Uiso 1 1 calc R
C26 C 1.4727(14) 0.0393(11) 0.0372(7) 0.054(5) Uani 1 1 d G
C25 C 1.4543(13) -0.0092(9) 0.1289(8) 0.047(4) Uani 1 1 d G
H25 H 1.4833 -0.0902 0.1462 0.057 Uiso 1 1 calc R
C23 C 1.3925(14) 0.0634(11) 0.1947(6) 0.052(5) Uani 1 1 d G
H23 H 1.3802 0.0309 0.2561 0.062 Uiso 1 1 calc R
C33 C 0.9041(15) 0.8618(14) 0.0378(11) 0.126(11) Uani 1 1 d GU
H33 H 0.8294 0.8797 0.0013 0.152 Uiso 1 1 calc R
C34 C 0.9144(15) 0.7549(13) 0.0972(12) 0.121(12) Uani 1 1 d G
H34 H 0.8465 0.7012 0.1005 0.145 Uiso 1 1 calc R
C29 C 1.0261(14) 0.7281(10) 0.1517(9) 0.054(5) Uani 1 1 d G
C30 C 1.1275(12) 0.8084(11) 0.1468(9) 0.057(5) Uani 1 1 d G
H30 H 1.2022 0.7905 0.1832 0.068 Uiso 1 1 calc R
C31 C 1.1172(12) 0.9153(10) 0.0874(9) 0.063(6) Uani 1 1 d G
H31 H 1.1851 0.9690 0.0841 0.075 Uiso 1 1 calc R
C32 C 1.0056(15) 0.9420(11) 0.0329(9) 0.064(6) Uani 1 1 d G
C28 C 1.033(2) 0.6161(16) 0.2199(13) 0.053(5) Uani 1 1 d .
N1 N 0.0249(12) -0.2382(11) 0.5412(9) 0.029(3) Uani 1 1 d .
N2 N 0.0815(13) -0.2625(12) 0.7157(10) 0.043(3) Uani 1 1 d .
N3 N 0.3264(12) 0.0974(11) 0.4884(9) 0.034(3) Uani 1 1 d .
N4 N 0.3668(14) 0.0774(13) 0.6369(11) 0.046(4) Uani 1 1 d .
H4A H 0.3974 0.0872 0.6878 0.055 Uiso 1 1 calc R
O1 O 0.8664(11) 0.5006(11) 0.4139(8) 0.043(3) Uani 1 1 d .
O2 O 0.8031(12) 0.5601(11) 0.5506(8) 0.046(3) Uani 1 1 d .
O3 O 1.2438(12) 0.2257(10) 0.3191(9) 0.048(3) Uani 1 1 d .
O4 O 1.2240(17) 0.3675(13) 0.2047(9) 0.075(5) Uani 1 1 d .
O5 O 0.9585(13) 0.5331(11) 0.2127(9) 0.056(3) Uani 1 1 d .
O6 O 1.1217(14) 0.6056(11) 0.2787(9) 0.058(3) Uani 1 1 d .

loop_
_atom_site_aniso_label
_atom_site_aniso_U_11
_atom_site_aniso_U_22
_atom_site_aniso_U_33
_atom_site_aniso_U_23
_atom_site_aniso_U_13
_atom_site_aniso_U_12
Eu1 0.0296(4) 0.0236(4) 0.0370(5) 0.0001(3) 0.0024(3) -0.0107(3)
C1 0.021(7) 0.036(9) 0.038(9) -0.005(7) -0.001(6) -0.004(6)
C2 0.027(8) 0.027(8) 0.049(10) 0.004(7) 0.012(7) -0.003(6)
C3 0.032(8) 0.045(9) 0.039(9) 0.010(7) 0.018(7) -0.019(7)
C4 0.035(9) 0.051(11) 0.037(9) -0.014(8) 0.002(7) -0.009(8)
C5 0.029(8) 0.031(9) 0.059(12) -0.002(8) 0.001(8) 0.001(7)
C6 0.035(8) 0.030(8) 0.033(8) 0.002(6) -0.014(7) -0.003(7)
C7 0.059(11) 0.036(10) 0.052(12) 0.009(8) -0.006(9) -0.011(8)
C8 0.065(13) 0.064(14) 0.063(14) -0.006(10) -0.019(10) -0.034(11)
C9 0.080(16) 0.10(2) 0.056(14) -0.015(13) -0.020(12) -0.037(14)
C10 0.091(16) 0.044(12) 0.056(13) 0.016(9) -0.020(11) -0.028(11)
C11 0.028(8) 0.031(9) 0.047(10) -0.001(7) -0.001(7) -0.019(7)
C12 0.014(7) 0.038(9) 0.049(10) -0.004(7) 0.012(6) -0.011(6)
C13 0.028(8) 0.022(8) 0.071(12) 0.004(8) -0.011(8) -0.008(6)
C14 0.033(8) 0.025(8) 0.059(11) -0.016(7) -0.007(8) -0.007(7)
C15 0.045(10) 0.065(12) 0.034(9) 0.002(8) 0.016(8) -0.030(9)
C16 0.044(10) 0.041(10) 0.046(10) 0.000(8) -0.012(8) -0.018(8)
C17 0.030(8) 0.033(9) 0.046(10) -0.007(7) -0.005(7) -0.012(7)
C18 0.034(9) 0.032(9) 0.061(12) 0.004(8) 0.000(8) -0.007(7)
C19 0.035(9) 0.049(11) 0.049(11) 0.002(8) 0.000(8) -0.016(8)
C20 0.046(9) 0.010(7) 0.052(10) 0.000(6) -0.030(8) -0.001(6)
C21 0.052(11) 0.032(10) 0.083(16) -0.015(10) -0.003(10) -0.006(9)
C22 0.049(11) 0.065(14) 0.054(12) 0.002(10) 0.010(9) -0.014(10)
C24 0.14(2) 0.069(17) 0.064(15) -0.015(13) 0.056(16) -0.003(16)
C27 0.121(16) 0.075(14) 0.064(13) 0.004(11) 0.019(12) 0.000(13)
C26 0.051(11) 0.047(12) 0.065(14) -0.018(9) 0.003(10) 0.001(9)
C25 0.038(9) 0.057(12) 0.046(11) -0.005(9) 0.000(8) 0.000(8)
C23 0.062(12) 0.043(11) 0.048(11) -0.009(8) 0.003(9) -0.002(9)
C33 0.126(17) 0.092(16) 0.156(19) 0.052(14) -0.042(15) -0.037(14)
C34 0.10(2) 0.09(2) 0.17(3) 0.08(2) -0.05(2) -0.057(17)
C29 0.054(11) 0.056(12) 0.053(12) 0.015(9) -0.017(9) -0.022(9)
C30 0.039(10) 0.050(12) 0.076(14) 0.019(10) -0.008(9) -0.014(9)
C31 0.055(12) 0.072(15) 0.062(14) 0.005(11) -0.019(10) -0.007(11)
C32 0.065(13) 0.069(15) 0.061(13) 0.024(10) -0.013(10) -0.050(11)
C28 0.069(13) 0.032(10) 0.055(12) -0.003(8) 0.017(10) -0.016(9)
N1 0.021(6) 0.025(6) 0.042(8) -0.001(5) -0.011(5) -0.001(5)
N2 0.033(7) 0.032(8) 0.060(10) 0.009(6) 0.003(7) -0.012(6)
N3 0.023(6) 0.027(7) 0.052(9) -0.005(6) -0.008(6) -0.005(5)
N4 0.041(8) 0.038(8) 0.063(10) -0.001(7) -0.015(7) -0.015(7)
O1 0.028(6) 0.046(7) 0.051(7) -0.004(5) 0.017(5) -0.013(5)
O2 0.038(6) 0.040(7) 0.059(8) 0.006(6) -0.018(6) -0.004(5)
O3 0.052(7) 0.035(7) 0.055(8) -0.001(6) 0.002(6) -0.009(6)
O4 0.108(12) 0.060(10) 0.044(8) -0.002(7) 0.031(8) 0.003(9)
O5 0.062(8) 0.033(7) 0.075(9) 0.013(6) -0.015(7) -0.028(6)
O6 0.065(9) 0.045(8) 0.065(9) 0.013(6) -0.022(7) -0.017(7)

loop_
_atom_type_symbol
_atom_type_description
_atom_type_scat_dispersion_real
_atom_type_scat_dispersion_imag
_atom_type_scat_source
C C 0.0033 0.0016 'International Tables Vol C Tables 4.2.6.8 and 6.1.1.4'
H H 0.0000 0.0000 'International Tables Vol C Tables 4.2.6.8 and 6.1.1.4'
Eu Eu -0.1578 3.6682 'International Tables Vol C Tables 4.2.6.8 and 6.1.1.4'
N N 0.0061 0.0033 'International Tables Vol C Tables 4.2.6.8 and 6.1.1.4'
O O 0.0106 0.0060 'International Tables Vol C Tables 4.2.6.8 and 6.1.1.4'

loop_
_geom_angle_atom_site_label_1
_geom_angle_atom_site_label_2
_geom_angle_atom_site_label_3
_geom_angle
_geom_angle_site_symmetry_1
_geom_angle_site_symmetry_3
O2 Eu1 O1 90.2(4) 2_766 .
O2 Eu1 O6 80.6(4) 2_766 .
O1 Eu1 O6 85.9(4) . .
O2 Eu1 O4 107.2(5) 2_766 .
O1 Eu1 O4 153.8(5) . .
O6 Eu1 O4 78.0(5) . .
O2 Eu1 O5 133.9(4) 2_766 .
O1 Eu1 O5 78.1(4) . .
O6 Eu1 O5 54.5(4) . .
O4 Eu1 O5 75.7(5) . .
O2 Eu1 N2 146.6(4) 2_766 2_656
O1 Eu1 N2 91.3(4) . 2_656
O6 Eu1 N2 132.8(5) . 2_656
O4 Eu1 N2 84.8(5) . 2_656
O5 Eu1 N2 78.9(4) . 2_656
O2 Eu1 O3 84.6(4) 2_766 .
O1 Eu1 O3 152.1(4) . .
O6 Eu1 O3 120.0(4) . .
O4 Eu1 O3 51.9(4) . .
O5 Eu1 O3 124.2(4) . .
N2 Eu1 O3 78.7(4) 2_656 .
O2 Eu1 N1 84.6(4) 2_766 2_656
O1 Eu1 N1 76.4(4) . 2_656
O6 Eu1 N1 156.9(4) . 2_656
O4 Eu1 N1 123.6(4) . 2_656
O5 Eu1 N1 133.3(4) . 2_656
N2 Eu1 N1 63.4(4) 2_656 2_656
O3 Eu1 N1 75.8(4) . 2_656
N1 C1 C2 120.7(14) . .
N1 C1 C6 115.3(13) . .
C2 C1 C6 124.0(14) . .
C3 C2 C1 119.7(14) . .
C3 C2 C12 126.6(14) . .
C1 C2 C12 113.7(15) . .
C2 C3 C4 120.0(14) . .
C2 C3 H3 120.0 . .
C4 C3 H3 120.0 . .
C3 C4 C5 119.0(15) . .
C3 C4 H4 120.5 . .
C5 C4 H4 120.5 . .
N1 C5 C4 122.0(15) . .
N1 C5 H5 119.0 . .
C4 C5 H5 119.0 . .
N2 C6 C7 123.6(15) . .
N2 C6 C1 117.5(13) . .
C7 C6 C1 118.8(15) . .
C8 C7 C6 118.5(16) . .
C8 C7 C11 123.2(16) . .
C6 C7 C11 118.2(16) . .
C9 C8 C7 118.5(18) . .
C9 C8 H8 120.8 . .
C7 C8 H8 120.8 . .
C8 C9 C10 119(2) . .
C8 C9 H9 120.3 . .
C10 C9 H9 120.3 . .
N2 C10 C9 124.6(19) . .
N2 C10 H10 117.7 . .
C9 C10 H10 117.7 . .
N4 C11 C12 112.8(14) . .
N4 C11 C7 126.9(16) . .
C12 C11 C7 120.3(14) . .
C11 C12 N3 105.5(13) . .
C11 C12 C2 125.0(14) . .
N3 C12 C2 129.5(15) . .
N4 C13 N3 112.0(14) . .
N4 C13 C14 125.7(15) . .
N3 C13 C14 122.1(15) . .
C15 C14 C19 118.1(15) . .
C15 C14 C13 117.4(16) . .
C19 C14 C13 124.4(15) . .
C14 C15 C16 121.4(16) . .
C14 C15 H15 119.3 . .
C16 C15 H15 119.3 . .
C17 C16 C15 118.8(16) . .
C17 C16 H16 120.6 . .
C15 C16 H16 120.6 . .
C16 C17 C18 119.5(15) . .
C16 C17 C20 120.1(14) . .
C18 C17 C20 120.3(15) . .
C19 C18 C17 123.0(17) . .
C19 C18 H18 118.5 . .
C17 C18 H18 118.5 . .
C18 C19 C14 119.0(17) . .
C18 C19 H19 120.5 . .
C14 C19 H19 120.5 . .
O1 C20 O2 122.5(15) . .
O1 C20 C17 120.0(13) . .
O2 C20 C17 117.4(16) . .
O4 C21 O3 118.3(17) . .
O4 C21 C22 119.8(19) . .
O3 C21 C22 121.9(17) . .
C24 C22 C23 120.0 . .
C24 C22 C21 117.0(12) . .
C23 C22 C21 122.6(12) . .
C27 C24 C22 120.0 . .
C27 C24 H24 120.0 . .
C22 C24 H24 120.0 . .
C24 C27 C26 120.0 . .
C24 C27 H27 120.0 . .
C26 C27 H27 120.0 . .
C25 C26 C27 120.0 . .
C25 C26 C26 121.4(16) . 2_855
C27 C26 C26 118.4(16) . 2_855
C26 C25 C23 120.0 . .
C26 C25 H25 120.0 . .
C23 C25 H25 120.0 . .
C25 C23 C22 120.0 . .
C25 C23 H23 120.0 . .
C22 C23 H23 120.0 . .
C34 C33 C32 120.0 . .
C34 C33 H33 120.0 . .
C32 C33 H33 120.0 . .
C29 C34 C33 120.0 . .
C29 C34 H34 120.0 . .
C33 C34 H34 120.0 . .
C34 C29 C30 120.0 . .
C34 C29 C28 120.0(11) . .
C30 C29 C28 119.9(12) . .
C31 C30 C29 120.0 . .
C31 C30 H30 120.0 . .
C29 C30 H30 120.0 . .
C30 C31 C32 120.0 . .
C30 C31 H31 120.0 . .
C32 C31 H31 120.0 . .
C31 C32 C33 120.0 . .
C31 C32 C32 120.3(16) . 2_775
C33 C32 C32 119.7(16) . 2_775
O5 C28 O6 122.4(17) . .
O5 C28 C29 119.6(18) . .
O6 C28 C29 117.8(15) . .
C5 N1 C1 118.4(13) . .
C5 N1 Eu1 121.1(10) . 2_656
C1 N1 Eu1 120.3(9) . 2_656
C6 N2 C10 115.2(14) . .
C6 N2 Eu1 123.3(11) . 2_656
C10 N2 Eu1 121.6(11) . 2_656
C12 N3 C13 105.4(13) . .
C13 N4 C11 104.3(14) . .
C13 N4 H4A 127.9 . .
C11 N4 H4A 127.9 . .
C20 O1 Eu1 144.4(10) . .
C20 O2 Eu1 148.1(10) . 2_766
C21 O3 Eu1 90.9(11) . .
C21 O4 Eu1 97.0(12) . .
C28 O5 Eu1 91.2(12) . .
C28 O6 Eu1 92.0(10) . .

loop_
_geom_bond_atom_site_label_1
_geom_bond_atom_site_label_2
_geom_bond_distance
_geom_bond_site_symmetry_2
Eu1 O2 2.273(11) 2_766
Eu1 O1 2.315(11) .
Eu1 O6 2.405(12) .
Eu1 O4 2.422(12) .
Eu1 O5 2.429(13) .
Eu1 N2 2.504(14) 2_656
Eu1 O3 2.527(12) .
Eu1 N1 2.560(12) 2_656
C1 N1 1.388(18) .
C1 C2 1.41(2) .
C1 C6 1.45(2) .
C2 C3 1.36(2) .
C2 C12 1.44(2) .
C3 C4 1.37(2) .
C3 H3 0.9300 .
C4 C5 1.42(2) .
C4 H4 0.9300 .
C5 N1 1.33(2) .
C5 H5 0.9300 .
C6 N2 1.335(19) .
C6 C7 1.41(2) .
C7 C8 1.40(3) .
C7 C11 1.45(2) .
C8 C9 1.32(3) .
C8 H8 0.9300 .
C9 C10 1.41(3) .
C9 H9 0.9300 .
C10 N2 1.34(2) .
C10 H10 0.9300 .
C11 N4 1.335(18) .
C11 C12 1.36(2) .
C12 N3 1.366(18) .
C13 N4 1.32(2) .
C13 N3 1.39(2) .
C13 C14 1.51(2) .
C14 C15 1.37(2) .
C14 C19 1.41(2) .
C15 C16 1.39(2) .
C15 H15 0.9300 .
C16 C17 1.35(2) .
C16 H16 0.9300 .
C17 C18 1.37(2) .
C17 C20 1.51(2) .
C18 C19 1.33(2) .
C18 H18 0.9300 .
C19 H19 0.9300 .
C20 O1 1.25(2) .
C20 O2 1.272(18) .
C21 O4 1.24(2) .
C21 O3 1.29(2) .
C21 C22 1.47(2) .
C22 C24 1.3900 .
C22 C23 1.3900 .
C24 C27 1.3900 .
C24 H24 0.9300 .
C27 C26 1.3900 .
C27 H27 0.9300 .
C26 C25 1.3900 .
C26 C26 1.512(17) 2_855
C25 C23 1.3900 .
C25 H25 0.9300 .
C23 H23 0.9300 .
C33 C34 1.3900 .
C33 C32 1.3900 .
C33 H33 0.9300 .
C34 C29 1.3900 .
C34 H34 0.9300 .
C29 C30 1.3900 .
C29 C28 1.50(2) .
C30 C31 1.3900 .
C30 H30 0.9300 .
C31 C32 1.3900 .
C31 H31 0.9300 .
C32 C32 1.517(18) 2_775
C28 O5 1.26(2) .
C28 O6 1.27(2) .
N1 Eu1 2.560(12) 2_656
N2 Eu1 2.504(14) 2_656
N4 H4A 0.8600 .
O2 Eu1 2.273(11) 2_766
